data_1010169
loop_
_publ_author_name
'Juza, R'
'Hahn, H'

_publ_section_title
;
Ueber die Kristallstrukturen von Cu~3~ N, Ga N und In N
;
_journal_coden_ASTM ZAACAB
_journal_name_full
;
Zeitschrift fuer Anorganische und Allgemeine Chemie
;
_journal_page_first 282
_journal_page_last 287
_journal_paper_doi 10.1002/zaac.19382390307
_journal_volume 239
_journal_year 1938
_chemical_formula_structural 'In N'
_chemical_formula_sum 'In N'
_chemical_name_systematic 'Indium nitride'
_space_group_IT_number 186
_symmetry_cell_setting hexagonal
_symmetry_Int_Tables_number 186
_symmetry_space_group_name_Hall 'P 6c -2c'
_symmetry_space_group_name_H-M 'P 63 m c'
_cell_angle_alpha 90
_cell_angle_beta 90
_cell_angle_gamma 120
_cell_formula_units_Z 2
_cell_length_a 3.533(4)
_cell_length_b 3.533(4)
_cell_length_c 5.693(4)
_cell_volume 61.5
_exptl_crystal_density_meas 6.88
_cod_database_code 1010169

loop_
_symmetry_equiv_pos_as_xyz
x,y,z
-y,x-y,z
y-x,-x,z
-y,-x,z
y-x,y,z
x,x-y,z
-x,-y,1/2+z
y,y-x,1/2+z
x-y,x,1/2+z
y,x,1/2+z
x-y,-y,1/2+z
-x,y-x,1/2+z

loop_
_atom_site_label
_atom_site_type_symbol
_atom_site_symmetry_multiplicity
_atom_site_Wyckoff_symbol
_atom_site_fract_x
_atom_site_fract_y
_atom_site_fract_z
_atom_site_occupancy
_atom_site_attached_hydrogens
_atom_site_calc_flag
In1 In3+ 2 b 0.3333 0.6667 0. 1. 0 d
N1 N3- 2 b 0.3333 0.6667 0.375 1. 0 d

loop_
_atom_type_symbol
_atom_type_oxidation_number
In3+ 3.000
N3- -3.000
